data_4085746
loop_
_publ_author_name
'Zhou, Hongwei'
'Sun, Hongjian'
'Zhang, Shumiao'
'Li, Xiaoyan'

_publ_section_title
;
 Synthesis and Reactivity of a Hydrido CNC Pincer Cobalt(III) Complex and
 Its Application in Hydrosilylation of Aldehydes and Ketones
;
_journal_issue 8
_journal_name_full Organometallics
_journal_page_first 1479
_journal_paper_doi 10.1021/om5011929
_journal_volume 34
_journal_year 2015
_chemical_formula_sum 'C23 H30 Co N P2'
_chemical_formula_weight 441.35
_chemical_name_systematic
; 
 ? 
;
_space_group_IT_number 2
_symmetry_cell_setting triclinic
_symmetry_space_group_name_Hall '-P 1'
_symmetry_space_group_name_H-M 'P -1'
_atom_sites_solution_hydrogens geom
_atom_sites_solution_primary direct
_atom_sites_solution_secondary difmap
_audit_creation_method SHELXL-97
_cell_angle_alpha 93.508(2)
_cell_angle_beta 107.454(2)
_cell_angle_gamma 91.315(2)
_cell_formula_units_Z 4
_cell_length_a 11.3234(3)
_cell_length_b 12.0617(4)
_cell_length_c 17.3501(5)
_cell_measurement_temperature 150(2)
_cell_measurement_theta_max 36.62
_cell_measurement_theta_min 1.00
_cell_volume 2254.20(12)
_computing_cell_refinement 'Bruker XSCANS'
_computing_data_collection 'Bruker XSCANS'
_computing_data_reduction 'Bruker SHELXTL'
_computing_molecular_graphics 'Bruker SHELXTL'
_computing_publication_material 'Bruker SHELXTL'
_computing_structure_refinement 'SHELXL-97 (Sheldrick, 1997)'
_computing_structure_solution 'SHELXS-97 (Sheldrick, 1990)'
_diffrn_ambient_temperature 150(2)
_diffrn_measured_fraction_theta_full 0.941
_diffrn_measured_fraction_theta_max 0.941
_diffrn_measurement_device_type 'Bruker P4'
_diffrn_measurement_method '\w scans'
_diffrn_radiation_monochromator graphite
_diffrn_radiation_source 'fine-focus sealed tube'
_diffrn_radiation_type MoK\a
_diffrn_radiation_wavelength 0.71073
_diffrn_reflns_av_R_equivalents 0.0727
_diffrn_reflns_av_unetI/netI 0.0568
_diffrn_reflns_limit_h_max 14
_diffrn_reflns_limit_h_min -14
_diffrn_reflns_limit_k_max 15
_diffrn_reflns_limit_k_min -15
_diffrn_reflns_limit_l_max 22
_diffrn_reflns_limit_l_min -22
_diffrn_reflns_number 21922
_diffrn_reflns_theta_full 28.00
_diffrn_reflns_theta_max 28.00
_diffrn_reflns_theta_min 1.92
_exptl_absorpt_coefficient_mu 0.911
_exptl_absorpt_correction_T_max 0.8460
_exptl_absorpt_correction_T_min 0.8248
_exptl_absorpt_correction_type multi-scan
_exptl_absorpt_process_details SADABS
_exptl_crystal_colour purple-red
_exptl_crystal_density_diffrn 1.300
_exptl_crystal_density_method 'not measured'
_exptl_crystal_description block
_exptl_crystal_F_000 928
_exptl_crystal_size_max 0.22
_exptl_crystal_size_mid 0.20
_exptl_crystal_size_min 0.19
_refine_diff_density_max 2.076
_refine_diff_density_min -0.884
_refine_diff_density_rms 0.128
_refine_ls_extinction_method none
_refine_ls_goodness_of_fit_ref 1.044
_refine_ls_hydrogen_treatment mixed
_refine_ls_matrix_type full
_refine_ls_number_parameters 535
_refine_ls_number_reflns 10236
_refine_ls_number_restraints 26
_refine_ls_restrained_S_all 1.057
_refine_ls_R_factor_all 0.1082
_refine_ls_R_factor_gt 0.0969
_refine_ls_shift/su_max 0.001
_refine_ls_shift/su_mean 0.000
_refine_ls_structure_factor_coef Fsqd
_refine_ls_weighting_details 'calc w=1/[\s^2^(Fo^2^)+(0.1136P)^2^+10.6170P] where P=(Fo^2^+2Fc^2^)/3'
_refine_ls_weighting_scheme calc
_refine_ls_wR_factor_gt 0.2477
_refine_ls_wR_factor_ref 0.2550
_reflns_number_gt 8729
_reflns_number_total 10236
_reflns_threshold_expression >2sigma(I)
_cod_data_source_file om5011929_si_002.cif
_cod_data_source_block complex-1
_cod_depositor_comments
;
The following automatic conversions were performed:

'_symmetry_cell_setting' value 'Triclinic' changed to 'triclinic'
according to
/usr/data/users/saulius/crontab/automatic-downloads/rss-feeds/ACS/lib/dictionaries/cif_core.dic
dictionary named 'cif_core.dic' version 2.4.2 from 2011-04-26.

Automatic conversion script
Id: cif_fix_values 3271 2015-04-21 07:52:19Z andrius 

 Adding full bibliography for 4085746--4085749.cif.
;
_cod_original_sg_symbol_H-M P-1
_cod_database_code 4085746

loop_
_symmetry_equiv_pos_as_xyz
'x, y, z'
'-x, -y, -z'

loop_
_atom_site_label
_atom_site_type_symbol
_atom_site_fract_x
_atom_site_fract_y
_atom_site_fract_z
_atom_site_U_iso_or_equiv
_atom_site_adp_type
_atom_site_occupancy
_atom_site_symmetry_multiplicity
_atom_site_calc_flag
_atom_site_refinement_flags
Co1 Co 0.69216(7) 0.71589(5) 0.45636(4) 0.03031(19) Uani 1 1 d .
Co2 Co 0.22611(7) 0.28362(8) 1.02986(5) 0.0437(2) Uani 1 1 d .
P1 P 0.54158(13) 0.75508(12) 0.50484(8) 0.0348(3) Uani 1 1 d .
P2 P 0.81365(15) 0.63329(12) 0.39808(8) 0.0381(3) Uani 1 1 d .
P3 P 0.17697(15) 0.16251(16) 1.10257(9) 0.0455(4) Uani 1 1 d .
P4 P 0.2493(2) 0.44017(19) 0.98201(12) 0.0683(6) Uani 1 1 d .
N1 N 0.7936(4) 0.8505(3) 0.4961(2) 0.0298(8) Uani 1 1 d .
N2 N 0.3394(10) 0.1918(8) 0.9818(5) 0.101(3) Uani 1 1 d .
C1 C 0.5691(6) 0.8856(5) 0.5683(4) 0.0453(13) Uani 1 1 d .
H1A H 0.5806 0.9469 0.5363 0.068 Uiso 1 1 calc R
H1B H 0.6437 0.8808 0.6145 0.068 Uiso 1 1 calc R
H1C H 0.4978 0.8990 0.5880 0.068 Uiso 1 1 calc R
C2 C 0.3891(6) 0.7725(7) 0.4339(4) 0.0571(17) Uani 1 1 d .
H2A H 0.3617 0.7041 0.3988 0.086 Uiso 1 1 calc R
H2B H 0.3934 0.8344 0.4006 0.086 Uiso 1 1 calc R
H2C H 0.3300 0.7885 0.4639 0.086 Uiso 1 1 calc R
C3 C 0.5030(7) 0.6595(5) 0.5727(4) 0.0508(15) Uani 1 1 d .
H3A H 0.4362 0.6893 0.5918 0.076 Uiso 1 1 calc R
H3B H 0.5763 0.6513 0.6191 0.076 Uiso 1 1 calc R
H3C H 0.4759 0.5868 0.5434 0.076 Uiso 1 1 calc R
C4 C 0.6175(5) 0.7993(5) 0.3611(3) 0.0356(11) Uani 1 1 d .
C5 C 0.5264(6) 0.7739(6) 0.2887(4) 0.0457(14) Uani 1 1 d .
C6 C 0.4864(6) 0.8513(7) 0.2285(4) 0.0534(17) Uani 1 1 d .
H6 H 0.4221 0.8299 0.1800 0.064 Uiso 1 1 calc R
C7 C 0.5400(7) 0.9567(6) 0.2398(4) 0.0532(16) Uani 1 1 d .
C8 C 0.6350(6) 0.9895(5) 0.3120(4) 0.0433(13) Uani 1 1 d .
C9 C 0.6959(7) 1.0968(5) 0.3303(4) 0.0513(16) Uani 1 1 d .
H9 H 0.6723 1.1515 0.2921 0.062 Uiso 1 1 calc R
C10 C 0.7865(7) 1.1228(6) 0.4007(5) 0.0543(17) Uani 1 1 d .
C11 C 0.8261(6) 1.0448(5) 0.4603(4) 0.0412(12) Uani 1 1 d .
C12 C 0.7680(5) 0.9403(4) 0.4439(3) 0.0332(10) Uani 1 1 d .
C13 C 0.6733(5) 0.9085(4) 0.3708(3) 0.0354(11) Uani 1 1 d .
C14 C 0.8774(5) 0.8518(4) 0.5658(3) 0.0324(10) Uani 1 1 d .
C15 C 0.8822(5) 0.7487(4) 0.6055(3) 0.0334(10) Uani 1 1 d .
C16 C 0.9671(6) 0.7340(6) 0.6817(3) 0.0438(13) Uani 1 1 d .
C17 C 0.9624(7) 0.6329(6) 0.7155(3) 0.0503(16) Uani 1 1 d .
H17 H 1.0197 0.6202 0.7665 0.060 Uiso 1 1 calc R
C18 C 0.8751(7) 0.5516(5) 0.6754(4) 0.0495(16) Uani 1 1 d .
H18 H 0.8709 0.4840 0.7000 0.059 Uiso 1 1 calc R
C19 C 0.7917(6) 0.5663(5) 0.5989(4) 0.0409(12) Uani 1 1 d .
C20 C 0.7921(5) 0.6661(4) 0.5611(3) 0.0320(10) Uani 1 1 d .
C21 C 0.7733(8) 0.6273(6) 0.2874(4) 0.0592(19) Uani 1 1 d .
H21A H 0.8363 0.5874 0.2700 0.089 Uiso 1 1 calc R
H21B H 0.7697 0.7030 0.2695 0.089 Uiso 1 1 calc R
H21C H 0.6924 0.5884 0.2636 0.089 Uiso 1 1 calc R
C22 C 0.8420(6) 0.4877(5) 0.4198(4) 0.0439(13) Uani 1 1 d .
H22A H 0.7659 0.4421 0.3945 0.066 Uiso 1 1 calc R
H22B H 0.8676 0.4815 0.4785 0.066 Uiso 1 1 calc R
H22C H 0.9077 0.4617 0.3979 0.066 Uiso 1 1 calc R
C23 C 0.9711(7) 0.6961(6) 0.4244(4) 0.0526(15) Uani 1 1 d .
H23A H 1.0069 0.7041 0.4835 0.079 Uiso 1 1 calc R
H23B H 0.9681 0.7694 0.4027 0.079 Uiso 1 1 calc R
H23C H 1.0224 0.6483 0.4012 0.079 Uiso 1 1 calc R
C24 C 0.0151(7) 0.1533(9) 1.0992(5) 0.075(3) Uani 1 1 d .
H24A H 0.0044 0.1007 1.1377 0.113 Uiso 1 1 calc R
H24B H -0.0359 0.1276 1.0444 0.113 Uiso 1 1 calc R
H24C H -0.0105 0.2268 1.1138 0.113 Uiso 1 1 calc R
C25 C 0.2081(11) 0.0217(7) 1.0739(5) 0.083(3) Uani 1 1 d .
H25A H 0.2963 0.0170 1.0787 0.125 Uiso 1 1 calc R
H25B H 0.1585 0.0015 1.0177 0.125 Uiso 1 1 calc R
H25C H 0.1863 -0.0295 1.1097 0.125 Uiso 1 1 calc R
C26 C 0.2519(7) 0.1703(7) 1.2116(3) 0.0527(16) Uani 1 1 d .
H26A H 0.2114 0.1158 1.2362 0.079 Uiso 1 1 calc R
H26B H 0.2450 0.2451 1.2348 0.079 Uiso 1 1 calc R
H26C H 0.3396 0.1540 1.2226 0.079 Uiso 1 1 calc R
C27 C 0.3845(7) 0.3164(9) 1.1132(6) 0.085(3) Uani 1 1 d .
C28 C 0.4164(9) 0.3878(8) 1.1892(5) 0.075(3) Uani 1 1 d .
H28 H 0.3515 0.4251 1.2026 0.090 Uiso 1 1 calc R
C29 C 0.5381(8) 0.4042(8) 1.2435(5) 0.072(2) Uani 1 1 d .
H29 H 0.5552 0.4509 1.2920 0.087 Uiso 1 1 calc R
C30 C 0.6297(8) 0.3495(7) 1.2225(5) 0.065(2) Uani 1 1 d .
H30 H 0.7121 0.3619 1.2574 0.078 Uiso 1 1 calc R
C31 C 0.6122(8) 0.2820(7) 1.1586(5) 0.066(2) Uani 1 1 d .
C32 C 0.6968(8) 0.2224(7) 1.1356(5) 0.062(2) Uani 1 1 d .
H32 H 0.7811 0.2249 1.1680 0.075 Uiso 1 1 calc R
C33 C 0.6573(16) 0.1585(11) 1.0643(6) 0.136(6) Uani 1 1 d .
H33 H 0.7213 0.1180 1.0522 0.164 Uiso 1 1 calc R
C34 C 0.5512(9) 0.1417(9) 1.0100(6) 0.078(2) Uani 1 1 d .
H34 H 0.5364 0.0964 0.9610 0.094 Uiso 1 1 calc R
C35 C 0.4606(6) 0.2003(6) 1.0338(4) 0.0484(14) Uani 1 1 d .
C36 C 0.4816(8) 0.2689(7) 1.1016(5) 0.066(2) Uani 1 1 d .
C37 C 0.2810(8) 0.1559(10) 0.9232(8) 0.095(4) Uani 1 1 d .
H37 H 0.3247 0.1103 0.8954 0.114 Uiso 1 1 calc R
C38 C 0.1534(10) 0.1625(8) 0.8793(4) 0.089(3) Uani 1 1 d DU
C39 C 0.0932(9) 0.2334(8) 0.9340(5) 0.086(3) Uani 1 1 d D
C40 C -0.0306(11) 0.2530(11) 0.9039(7) 0.134(6) Uani 1 1 d DU
H40 H -0.0696 0.2959 0.9363 0.161 Uiso 1 1 calc R
C42 C -0.0346(9) 0.1378(12) 0.7737(9) 0.128(6) Uani 1 1 d U
H42 H -0.0822 0.1088 0.7211 0.153 Uiso 1 1 calc R
C43 C 0.0893(15) 0.1100(15) 0.7964(10) 0.156(7) Uani 1 1 d U
H43 H 0.1270 0.0649 0.7644 0.187 Uiso 1 1 calc R
C41 C -0.1062(15) 0.2070(12) 0.8194(7) 0.121(5) Uani 1 1 d D
H41 H -0.1916 0.2204 0.7969 0.145 Uiso 1 1 calc R
C44 C 0.1141(10) 0.4978(9) 0.9106(7) 0.106(4) Uani 1 1 d .
H44A H 0.0453 0.4996 0.9339 0.159 Uiso 1 1 calc R
H44B H 0.0894 0.4511 0.8597 0.159 Uiso 1 1 calc R
H44C H 0.1354 0.5735 0.9001 0.159 Uiso 1 1 calc R
C45 C 0.3615(9) 0.4368(9) 0.9264(5) 0.088(3) Uani 1 1 d .
H45A H 0.3597 0.5060 0.8994 0.132 Uiso 1 1 calc R
H45B H 0.3409 0.3736 0.8858 0.132 Uiso 1 1 calc R
H45C H 0.4444 0.4291 0.9640 0.132 Uiso 1 1 calc R
C46 C 0.3026(10) 0.5591(8) 1.0533(6) 0.086(3) Uani 1 1 d .
H46A H 0.3815 0.5435 1.0928 0.129 Uiso 1 1 calc R
H46B H 0.2410 0.5748 1.0814 0.129 Uiso 1 1 calc R
H46C H 0.3143 0.6237 1.0243 0.129 Uiso 1 1 calc R
H101 H 0.627(5) 0.620(5) 0.418(4) 0.033(15) Uiso 1 1 d .
H16 H 1.034(5) 0.790(4) 0.707(3) 0.021(12) Uiso 1 1 d .
H19 H 0.742(4) 0.508(4) 0.575(3) 0.012(11) Uiso 1 1 d .
H10 H 0.823(7) 1.196(7) 0.418(5) 0.06(2) Uiso 1 1 d .
H11 H 0.893(6) 1.066(5) 0.507(4) 0.037(16) Uiso 1 1 d .
H14 H 0.933(6) 0.902(5) 0.586(4) 0.029(14) Uiso 1 1 d .
H7 H 0.509(7) 1.013(7) 0.197(5) 0.07(2) Uiso 1 1 d .
H5 H 0.486(8) 0.713(7) 0.277(5) 0.06(2) Uiso 1 1 d .
H102 H 0.151(5) 0.327(5) 1.052(4) 0.030(14) Uiso 1 1 d .

loop_
_atom_site_aniso_label
_atom_site_aniso_U_11
_atom_site_aniso_U_22
_atom_site_aniso_U_33
_atom_site_aniso_U_23
_atom_site_aniso_U_13
_atom_site_aniso_U_12
Co1 0.0398(4) 0.0281(3) 0.0214(3) 0.0047(2) 0.0064(3) 0.0003(3)
Co2 0.0373(4) 0.0611(5) 0.0295(4) 0.0156(3) 0.0029(3) 0.0002(4)
P1 0.0396(7) 0.0353(7) 0.0297(6) 0.0073(5) 0.0100(5) -0.0002(5)
P2 0.0549(9) 0.0345(7) 0.0268(6) 0.0041(5) 0.0145(6) 0.0049(6)
P3 0.0434(8) 0.0667(10) 0.0243(7) 0.0086(6) 0.0068(6) -0.0095(7)
P4 0.0618(11) 0.0762(13) 0.0484(10) 0.0348(10) -0.0159(9) -0.0169(10)
N1 0.036(2) 0.032(2) 0.0228(19) 0.0056(15) 0.0097(16) 0.0032(17)
N2 0.134(8) 0.107(7) 0.047(4) 0.037(4) 0.003(5) -0.046(6)
C1 0.054(3) 0.047(3) 0.039(3) 0.002(2) 0.020(3) 0.004(3)
C2 0.044(3) 0.075(5) 0.049(4) 0.011(3) 0.008(3) 0.000(3)
C3 0.061(4) 0.045(3) 0.056(4) 0.012(3) 0.031(3) -0.001(3)
C4 0.036(3) 0.038(3) 0.030(2) 0.006(2) 0.005(2) 0.003(2)
C5 0.047(3) 0.056(4) 0.028(3) 0.009(2) 0.001(2) -0.002(3)
C6 0.047(3) 0.078(5) 0.028(3) 0.019(3) -0.002(2) 0.008(3)
C7 0.054(4) 0.069(4) 0.036(3) 0.026(3) 0.008(3) 0.012(3)
C8 0.041(3) 0.050(3) 0.040(3) 0.020(3) 0.010(2) 0.007(2)
C9 0.060(4) 0.043(3) 0.055(4) 0.027(3) 0.019(3) 0.006(3)
C10 0.059(4) 0.039(3) 0.069(5) 0.023(3) 0.023(3) -0.005(3)
C11 0.044(3) 0.037(3) 0.044(3) 0.012(2) 0.014(3) -0.003(2)
C12 0.036(3) 0.033(2) 0.032(2) 0.009(2) 0.012(2) 0.003(2)
C13 0.041(3) 0.036(3) 0.034(3) 0.013(2) 0.014(2) 0.006(2)
C14 0.034(2) 0.036(3) 0.028(2) 0.0022(19) 0.011(2) 0.001(2)
C15 0.038(3) 0.040(3) 0.022(2) 0.0061(19) 0.0074(19) 0.007(2)
C16 0.046(3) 0.055(3) 0.027(3) 0.007(2) 0.003(2) 0.014(3)
C17 0.065(4) 0.062(4) 0.024(3) 0.015(3) 0.010(3) 0.023(3)
C18 0.076(4) 0.047(3) 0.034(3) 0.019(3) 0.024(3) 0.024(3)
C19 0.057(3) 0.035(3) 0.034(3) 0.012(2) 0.017(3) 0.008(3)
C20 0.043(3) 0.030(2) 0.025(2) 0.0069(18) 0.012(2) 0.008(2)
C21 0.095(6) 0.060(4) 0.031(3) 0.009(3) 0.030(3) 0.017(4)
C22 0.056(4) 0.040(3) 0.036(3) 0.003(2) 0.013(3) 0.006(3)
C23 0.060(4) 0.052(4) 0.055(4) 0.002(3) 0.032(3) 0.004(3)
C24 0.049(4) 0.124(8) 0.048(4) 0.017(4) 0.008(3) -0.028(4)
C25 0.142(9) 0.054(4) 0.053(4) 0.010(4) 0.028(5) -0.017(5)
C26 0.058(4) 0.074(4) 0.026(3) 0.010(3) 0.012(3) -0.003(3)
C27 0.045(4) 0.114(7) 0.086(6) 0.075(6) -0.007(4) -0.016(4)
C28 0.074(5) 0.087(6) 0.051(4) 0.028(4) -0.002(4) -0.024(4)
C29 0.079(6) 0.076(5) 0.056(4) 0.019(4) 0.011(4) -0.017(4)
C30 0.075(5) 0.064(5) 0.066(5) 0.034(4) 0.029(4) 0.016(4)
C31 0.074(5) 0.053(4) 0.059(4) 0.031(4) -0.001(4) -0.021(4)
C32 0.061(4) 0.059(4) 0.053(4) 0.019(3) -0.006(3) -0.005(4)
C33 0.213(15) 0.106(8) 0.047(5) 0.019(5) -0.024(7) -0.073(9)
C34 0.077(6) 0.096(7) 0.063(5) -0.005(5) 0.024(5) -0.003(5)
C35 0.044(3) 0.063(4) 0.037(3) 0.013(3) 0.008(3) -0.005(3)
C36 0.076(5) 0.060(4) 0.071(5) 0.030(4) 0.032(4) 0.006(4)
C37 0.043(4) 0.105(8) 0.121(9) 0.064(7) -0.007(5) -0.014(4)
C38 0.129(7) 0.096(6) 0.025(3) 0.018(3) 0.001(4) -0.060(5)
C39 0.094(6) 0.105(7) 0.038(4) 0.031(4) -0.012(4) -0.043(5)
C40 0.102(7) 0.145(9) 0.106(8) 0.081(7) -0.051(6) -0.064(7)
C42 0.049(5) 0.147(10) 0.151(10) 0.106(9) -0.039(6) -0.040(5)
C43 0.131(10) 0.174(12) 0.147(11) 0.092(10) 0.005(9) -0.057(9)
C41 0.125(11) 0.130(11) 0.093(8) 0.055(8) 0.004(8) -0.042(9)
C44 0.088(7) 0.092(7) 0.103(8) 0.066(6) -0.035(6) -0.008(5)
C45 0.084(6) 0.114(7) 0.048(4) 0.045(5) -0.012(4) -0.043(5)
C46 0.088(6) 0.076(6) 0.074(6) 0.027(5) -0.010(5) -0.013(5)

loop_
_atom_type_symbol
_atom_type_description
_atom_type_scat_dispersion_real
_atom_type_scat_dispersion_imag
_atom_type_scat_source
C C 0.0033 0.0016 'International Tables Vol C Tables 4.2.6.8 and 6.1.1.4'
H H 0.0000 0.0000 'International Tables Vol C Tables 4.2.6.8 and 6.1.1.4'
N N 0.0061 0.0033 'International Tables Vol C Tables 4.2.6.8 and 6.1.1.4'
P P 0.1023 0.0942 'International Tables Vol C Tables 4.2.6.8 and 6.1.1.4'
Co Co 0.3494 0.9721 'International Tables Vol C Tables 4.2.6.8 and 6.1.1.4'

loop_
_geom_angle_atom_site_label_1
_geom_angle_atom_site_label_2
_geom_angle_atom_site_label_3
_geom_angle
N1 Co1 C4 84.0(2)
N1 Co1 C20 81.9(2)
C4 Co1 C20 165.9(2)
N1 Co1 P2 97.61(13)
C4 Co1 P2 92.13(17)
C20 Co1 P2 89.63(16)
N1 Co1 P1 98.25(13)
C4 Co1 P1 90.82(17)
C20 Co1 P1 91.30(16)
P2 Co1 P1 164.09(7)
N1 Co1 H101 171(2)
C4 Co1 H101 91(2)
C20 Co1 H101 103(2)
P2 Co1 H101 75(2)
P1 Co1 H101 89(2)
C39 Co2 C27 166.5(5)
C39 Co2 N2 86.7(4)
C27 Co2 N2 79.9(5)
C39 Co2 P4 92.4(3)
C27 Co2 P4 88.3(2)
N2 Co2 P4 99.0(2)
C39 Co2 P3 93.4(2)
C27 Co2 P3 90.3(2)
N2 Co2 P3 99.6(2)
P4 Co2 P3 160.83(10)
C39 Co2 H102 86(3)
C27 Co2 H102 107(3)
N2 Co2 H102 172(3)
P4 Co2 H102 85(3)
P3 Co2 H102 77(3)
C2 P1 C1 102.3(3)
C2 P1 C3 101.0(3)
C1 P1 C3 100.9(3)
C2 P1 Co1 118.2(3)
C1 P1 Co1 113.3(2)
C3 P1 Co1 118.4(2)
C21 P2 C22 102.5(3)
C21 P2 C23 99.5(4)
C22 P2 C23 102.6(3)
C21 P2 Co1 118.8(3)
C22 P2 Co1 115.8(2)
C23 P2 Co1 115.0(2)
C25 P3 C24 103.6(5)
C25 P3 C26 101.2(4)
C24 P3 C26 100.4(3)
C25 P3 Co2 112.9(3)
C24 P3 Co2 116.3(3)
C26 P3 Co2 120.0(2)
C46 P4 C45 103.0(5)
C46 P4 C44 99.9(5)
C45 P4 C44 102.7(5)
C46 P4 Co2 117.5(3)
C45 P4 Co2 112.8(4)
C44 P4 Co2 118.7(3)
C14 N1 C12 126.2(5)
C14 N1 Co1 118.2(4)
C12 N1 Co1 115.7(3)
C37 N2 C35 143.7(13)
C37 N2 Co2 106.0(11)
C35 N2 Co2 110.3(6)
P1 C1 H1A 109.5
P1 C1 H1B 109.5
H1A C1 H1B 109.5
P1 C1 H1C 109.5
H1A C1 H1C 109.5
H1B C1 H1C 109.5
P1 C2 H2A 109.5
P1 C2 H2B 109.5
H2A C2 H2B 109.5
P1 C2 H2C 109.5
H2A C2 H2C 109.5
H2B C2 H2C 109.5
P1 C3 H3A 109.5
P1 C3 H3B 109.5
H3A C3 H3B 109.5
P1 C3 H3C 109.5
H3A C3 H3C 109.5
H3B C3 H3C 109.5
C5 C4 C13 115.2(5)
C5 C4 Co1 133.8(5)
C13 C4 Co1 111.0(4)
C4 C5 C6 123.1(6)
C4 C5 H5 123(6)
C6 C5 H5 113(6)
C7 C6 C5 120.6(6)
C7 C6 H6 119.7
C5 C6 H6 119.7
C6 C7 C8 120.1(5)
C6 C7 H7 120(5)
C8 C7 H7 120(5)
C7 C8 C9 124.7(6)
C7 C8 C13 117.5(6)
C9 C8 C13 117.7(6)
C10 C9 C8 121.7(5)
C10 C9 H9 119.1
C8 C9 H9 119.1
C9 C10 C11 121.9(6)
C9 C10 H10 124(5)
C11 C10 H10 114(5)
C12 C11 C10 117.4(6)
C12 C11 H11 125(4)
C10 C11 H11 118(4)
C11 C12 C13 122.9(5)
C11 C12 N1 126.0(5)
C13 C12 N1 111.1(4)
C12 C13 C4 118.2(5)
C12 C13 C8 118.3(5)
C4 C13 C8 123.4(5)
N1 C14 C15 114.2(5)
N1 C14 H14 126(4)
C15 C14 H14 119(4)
C16 C15 C20 123.6(5)
C16 C15 C14 122.6(5)
C20 C15 C14 113.8(4)
C17 C16 C15 118.2(6)
C17 C16 H16 121(3)
C15 C16 H16 120(3)
C18 C17 C16 120.1(5)
C18 C17 H17 120.0
C16 C17 H17 120.0
C17 C18 C19 121.4(6)
C17 C18 H18 119.3
C19 C18 H18 119.3
C18 C19 C20 121.3(6)
C18 C19 H19 116(3)
C20 C19 H19 122(3)
C19 C20 C15 115.4(5)
C19 C20 Co1 132.7(4)
C15 C20 Co1 111.9(3)
P2 C21 H21A 109.5
P2 C21 H21B 109.5
H21A C21 H21B 109.5
P2 C21 H21C 109.5
H21A C21 H21C 109.5
H21B C21 H21C 109.5
P2 C22 H22A 109.5
P2 C22 H22B 109.5
H22A C22 H22B 109.5
P2 C22 H22C 109.5
H22A C22 H22C 109.5
H22B C22 H22C 109.5
P2 C23 H23A 109.5
P2 C23 H23B 109.5
H23A C23 H23B 109.5
P2 C23 H23C 109.5
H23A C23 H23C 109.5
H23B C23 H23C 109.5
P3 C24 H24A 109.5
P3 C24 H24B 109.5
H24A C24 H24B 109.5
P3 C24 H24C 109.5
H24A C24 H24C 109.5
H24B C24 H24C 109.5
P3 C25 H25A 109.5
P3 C25 H25B 109.5
H25A C25 H25B 109.5
P3 C25 H25C 109.5
H25A C25 H25C 109.5
H25B C25 H25C 109.5
P3 C26 H26A 109.5
P3 C26 H26B 109.5
H26A C26 H26B 109.5
P3 C26 H26C 109.5
H26A C26 H26C 109.5
H26B C26 H26C 109.5
C36 C27 C28 112.3(8)
C36 C27 Co2 116.8(9)
C28 C27 Co2 130.9(8)
C29 C28 C27 124.0(10)
C29 C28 H28 118.0
C27 C28 H28 118.0
C30 C29 C28 116.7(9)
C30 C29 H29 121.6
C28 C29 H29 121.6
C31 C30 C29 124.8(9)
C31 C30 H30 117.6
C29 C30 H30 117.6
C30 C31 C32 128.0(8)
C30 C31 C36 116.7(9)
C32 C31 C36 115.3(8)
C31 C32 C33 117.7(11)
C31 C32 H32 121.1
C33 C32 H32 121.1
C34 C33 C32 133.3(17)
C34 C33 H33 113.4
C32 C33 H33 113.4
C33 C34 C35 110.0(11)
C33 C34 H34 125.0
C35 C34 H34 125.0
C36 C35 N2 116.6(8)
C36 C35 C34 125.5(7)
N2 C35 C34 117.8(8)
C27 C36 C35 116.4(9)
C27 C36 C31 125.5(9)
C35 C36 C31 118.1(8)
N2 C37 C38 133.9(15)
N2 C37 H37 113.1
C38 C37 H37 113.1
C37 C38 C43 126.4(13)
C37 C38 C39 107.1(8)
C43 C38 C39 126.5(11)
C40 C39 C38 117.9(10)
C40 C39 Co2 135.6(10)
C38 C39 Co2 106.3(6)
C39 C40 C41 121.0(15)
C39 C40 H40 119.5
C41 C40 H40 119.5
C43 C42 C41 130.6(16)
C43 C42 H42 114.7
C41 C42 H42 114.7
C42 C43 C38 109.1(18)
C42 C43 H43 125.5
C38 C43 H43 125.5
C42 C41 C40 114.9(14)
C42 C41 H41 122.5
C40 C41 H41 122.5
P4 C44 H44A 109.5
P4 C44 H44B 109.5
H44A C44 H44B 109.5
P4 C44 H44C 109.5
H44A C44 H44C 109.5
H44B C44 H44C 109.5
P4 C45 H45A 109.5
P4 C45 H45B 109.5
H45A C45 H45B 109.5
P4 C45 H45C 109.5
H45A C45 H45C 109.5
H45B C45 H45C 109.5
P4 C46 H46A 109.5
P4 C46 H46B 109.5
H46A C46 H46B 109.5
P4 C46 H46C 109.5
H46A C46 H46C 109.5
H46B C46 H46C 109.5

loop_
_geom_bond_atom_site_label_1
_geom_bond_atom_site_label_2
_geom_bond_distance
Co1 N1 1.933(4)
Co1 C4 1.966(5)
Co1 C20 1.969(5)
Co1 P2 2.1637(17)
Co1 P1 2.1649(16)
Co1 H101 1.38(6)
Co2 C39 1.931(8)
Co2 C27 1.950(8)
Co2 N2 2.040(12)
Co2 P4 2.150(2)
Co2 P3 2.1550(17)
Co2 H102 1.16(6)
P1 C2 1.821(7)
P1 C1 1.829(6)
P1 C3 1.832(6)
P2 C21 1.832(6)
P2 C22 1.834(6)
P2 C23 1.835(7)
P3 C25 1.812(9)
P3 C24 1.817(8)
P3 C26 1.822(6)
P4 C46 1.802(10)
P4 C45 1.810(10)
P4 C44 1.839(8)
N1 C14 1.292(7)
N1 C12 1.433(6)
N2 C37 1.089(13)
N2 C35 1.396(11)
C1 H1A 0.9800
C1 H1B 0.9800
C1 H1C 0.9800
C2 H2A 0.9800
C2 H2B 0.9800
C2 H2C 0.9800
C3 H3A 0.9800
C3 H3B 0.9800
C3 H3C 0.9800
C4 C5 1.377(8)
C4 C13 1.425(8)
C5 C6 1.423(8)
C5 H5 0.84(8)
C6 C7 1.372(11)
C6 H6 0.9500
C7 C8 1.411(9)
C7 H7 1.03(8)
C8 C9 1.425(9)
C8 C13 1.435(7)
C9 C10 1.352(10)
C9 H9 0.9500
C10 C11 1.420(8)
C10 H10 0.96(8)
C11 C12 1.381(8)
C11 H11 0.94(7)
C12 C13 1.419(8)
C14 C15 1.452(7)
C14 H14 0.84(6)
C15 C16 1.407(7)
C15 C20 1.420(8)
C16 C17 1.391(9)
C16 H16 0.98(5)
C17 C18 1.372(10)
C17 H17 0.9500
C18 C19 1.404(8)
C18 H18 0.9500
C19 C20 1.405(7)
C19 H19 0.89(5)
C21 H21A 0.9800
C21 H21B 0.9800
C21 H21C 0.9800
C22 H22A 0.9800
C22 H22B 0.9800
C22 H22C 0.9800
C23 H23A 0.9800
C23 H23B 0.9800
C23 H23C 0.9800
C24 H24A 0.9800
C24 H24B 0.9800
C24 H24C 0.9800
C25 H25A 0.9800
C25 H25B 0.9800
C25 H25C 0.9800
C26 H26A 0.9800
C26 H26B 0.9800
C26 H26C 0.9800
C27 C36 1.313(13)
C27 C28 1.474(15)
C28 C29 1.419(12)
C28 H28 0.9500
C29 C30 1.368(12)
C29 H29 0.9500
C30 C31 1.298(12)
C30 H30 0.9500
C31 C32 1.349(13)
C31 C36 1.511(12)
C32 C33 1.365(13)
C32 H32 0.9500
C33 C34 1.288(15)
C33 H33 0.9500
C34 C35 1.406(12)
C34 H34 0.9500
C35 C36 1.352(11)
C37 C38 1.424(13)
C37 H37 0.9500
C38 C43 1.495(19)
C38 C39 1.554(13)
C39 C40 1.373(16)
C40 C41 1.522(13)
C40 H40 0.9500
C42 C43 1.39(2)
C42 C41 1.52(2)
C42 H42 0.9500
C43 H43 0.9500
C41 H41 0.9500
C44 H44A 0.9800
C44 H44B 0.9800
C44 H44C 0.9800
C45 H45A 0.9800
C45 H45B 0.9800
C45 H45C 0.9800
C46 H46A 0.9800
C46 H46B 0.9800
C46 H46C 0.9800
